data_7246326
loop_
_publ_author_name
'Sendh, Jagajiban'
'Baruah, Jubaraj B.'

_publ_section_title
;
 Polymorphs, ionic cocrystal and inclusion complex of
 N-amino-1,8-naphthalimide
;
_journal_issue 13
_journal_name_full CrystEngComm
_journal_page_first 1928
_journal_page_last 1940
_journal_paper_doi 10.1039/D2CE01673G
_journal_volume 25
_journal_year 2023
_chemical_formula_sum 'C12 H8 N2 O2'
_chemical_formula_weight 212.20
_space_group_crystal_system triclinic
_space_group_IT_number 2
_space_group_name_Hall '-P 1'
_space_group_name_H-M_alt 'P -1'
_atom_sites_solution_hydrogens mixed
_audit_creation_method SHELXL-2018/3
_audit_update_record
;
2022-04-26 deposited with the CCDC.	2023-02-23 downloaded from the CCDC.
;
_cell_angle_alpha 81.676(3)
_cell_angle_beta 80.506(3)
_cell_angle_gamma 69.460(3)
_cell_formula_units_Z 4
_cell_length_a 7.3070(6)
_cell_length_b 9.3649(7)
_cell_length_c 14.6557(10)
_cell_measurement_reflns_used 7854
_cell_measurement_temperature 296(2)
_cell_measurement_theta_max 26.78
_cell_measurement_theta_min 2.61
_cell_volume 922.15(12)
_computing_cell_refinement 'Bruker SAINT'
_computing_data_collection 'Bruker APEX2'
_computing_data_reduction 'Bruker SAINT'
_computing_molecular_graphics 'Bruker SHELXTL'
_computing_publication_material 'Bruker SHELXTL'
_computing_structure_refinement 'SHELXL-2018/3 (Sheldrick, 2018)'
_computing_structure_solution 'SHELXS-97 (Sheldrick 2008)'
_diffrn_ambient_temperature 296(2)
_diffrn_measured_fraction_theta_full 0.999
_diffrn_measured_fraction_theta_max 0.999
_diffrn_measurement_device_type 'Bruker APEX-II CCD'
_diffrn_measurement_method '\f and \w scans'
_diffrn_radiation_type MoK\a
_diffrn_radiation_wavelength 0.71073
_diffrn_reflns_av_R_equivalents 0.0636
_diffrn_reflns_av_unetI/netI 0.0382
_diffrn_reflns_Laue_measured_fraction_full 0.999
_diffrn_reflns_Laue_measured_fraction_max 0.999
_diffrn_reflns_limit_h_max 8
_diffrn_reflns_limit_h_min -8
_diffrn_reflns_limit_k_max 11
_diffrn_reflns_limit_k_min -11
_diffrn_reflns_limit_l_max 17
_diffrn_reflns_limit_l_min -17
_diffrn_reflns_number 28420
_diffrn_reflns_point_group_measured_fraction_full 0.999
_diffrn_reflns_point_group_measured_fraction_max 0.999
_diffrn_reflns_theta_full 24.998
_diffrn_reflns_theta_max 24.998
_diffrn_reflns_theta_min 1.415
_exptl_absorpt_coefficient_mu 0.107
_exptl_absorpt_process_details none
_exptl_crystal_colour yellow
_exptl_crystal_density_diffrn 1.528
_exptl_crystal_description block
_exptl_crystal_F_000 440
_exptl_crystal_size_max 0.31
_exptl_crystal_size_mid 0.17
_exptl_crystal_size_min 0.10
_refine_diff_density_max 0.195
_refine_diff_density_min -0.200
_refine_diff_density_rms 0.048
_refine_ls_extinction_method none
_refine_ls_goodness_of_fit_ref 1.063
_refine_ls_hydrogen_treatment constr
_refine_ls_matrix_type full
_refine_ls_number_parameters 291
_refine_ls_number_reflns 3249
_refine_ls_number_restraints 0
_refine_ls_restrained_S_all 1.063
_refine_ls_R_factor_all 0.0611
_refine_ls_R_factor_gt 0.0447
_refine_ls_shift/su_max 0.000
_refine_ls_shift/su_mean 0.000
_refine_ls_structure_factor_coef Fsqd
_refine_ls_weighting_details 'w=1/[\s^2^(Fo^2^)+(0.0641P)^2^+0.3411P] where P=(Fo^2^+2Fc^2^)/3'
_refine_ls_weighting_scheme calc
_refine_ls_wR_factor_gt 0.1290
_refine_ls_wR_factor_ref 0.1418
_reflns_Friedel_coverage 0.000
_reflns_number_gt 2474
_reflns_number_total 3249
_reflns_threshold_expression 'I > 2\s(I)'
_cod_data_source_file d2ce01673g2.cif
_cod_data_source_block polymorph2
_cod_depositor_comments
;
Adding full bibliography for 7246323--7246328.cif.

2024-06-28
Z value and formula fixed to values more according to usual
chemical conventions.                 miguel
;
_cod_original_formula_sum 'C24 H16 N4 O4'
_cod_original_formula_weight 424.41
_cod_original_formula_units_Z 2
_cod_database_code 7246326
_shelx_shelxl_version_number 2018/3
_shelx_space_group_comment
;
The symmetry employed for this shelxl refinement is uniquely defined
by the following loop, which should always be used as a source of
symmetry information in preference to the above space-group names.
They are only intended as comments.
;

loop_
_space_group_symop_operation_xyz
'x, y, z'
'-x, -y, -z'

loop_
_atom_site_label
_atom_site_type_symbol
_atom_site_fract_x
_atom_site_fract_y
_atom_site_fract_z
_atom_site_U_iso_or_equiv
_atom_site_adp_type
_atom_site_occupancy
_atom_site_site_symmetry_order
_atom_site_calc_flag
_atom_site_refinement_flags_posn
_atom_site_refinement_flags_adp
_atom_site_refinement_flags_occupancy
_atom_site_disorder_assembly
_atom_site_disorder_group
O3 O 0.7768(2) 0.57267(17) 0.70287(10) 0.0560(4) Uani 1 1 d . . . . .
O2 O 0.3823(2) 0.85035(19) 0.79196(11) 0.0596(5) Uani 1 1 d . . . . .
O4 O 0.6551(3) 0.86644(17) 0.43364(11) 0.0593(5) Uani 1 1 d . . . . .
N3 N 0.7095(2) 0.71488(17) 0.56740(11) 0.0401(4) Uani 1 1 d . . . . .
N1 N 0.4430(3) 0.76786(18) 0.93966(12) 0.0454(4) Uani 1 1 d . . . . .
O1 O 0.5103(3) 0.67821(18) 1.08652(12) 0.0672(5) Uani 1 1 d . . . . .
N4 N 0.6857(3) 0.84607(19) 0.61244(14) 0.0538(5) Uani 1 1 d . . . . .
H4A H 0.616235 0.928869 0.582199 0.065 Uiso 1 1 d R U . . .
H4B H 0.625463 0.838909 0.668229 0.065 Uiso 1 1 d R U . . .
C12 C 0.2082(3) 1.0539(2) 0.99822(14) 0.0371(5) Uani 1 1 d . . . . .
C2 C 0.2297(3) 1.0292(2) 0.90402(13) 0.0381(5) Uani 1 1 d . . . . .
C24 C 0.7571(3) 0.4575(2) 0.48012(14) 0.0381(5) Uani 1 1 d . . . . .
N2 N 0.5693(3) 0.6236(2) 0.91058(16) 0.0642(6) Uani 1 1 d . . . . .
H2A H 0.507172 0.558052 0.918754 0.077 Uiso 1 1 d R U . . .
H2B H 0.611063 0.634582 0.851914 0.077 Uiso 1 1 d R U . . .
C14 C 0.7841(3) 0.4412(2) 0.57456(14) 0.0384(5) Uani 1 1 d . . . . .
C22 C 0.7123(3) 0.6017(2) 0.42868(14) 0.0398(5) Uani 1 1 d . . . . .
C1 C 0.3543(3) 0.8790(2) 0.87264(15) 0.0423(5) Uani 1 1 d . . . . .
C13 C 0.7597(3) 0.5766(2) 0.62135(14) 0.0400(5) Uani 1 1 d . . . . .
C23 C 0.6908(3) 0.7381(2) 0.47357(14) 0.0414(5) Uani 1 1 d . . . . .
C10 C 0.3053(3) 0.9368(2) 1.06306(14) 0.0416(5) Uani 1 1 d . . . . .
C11 C 0.4276(3) 0.7848(2) 1.03353(15) 0.0458(5) Uani 1 1 d . . . . .
C6 C 0.0874(3) 1.1991(2) 1.02795(15) 0.0447(5) Uani 1 1 d . . . . .
C18 C 0.7692(3) 0.3271(2) 0.43750(16) 0.0463(5) Uani 1 1 d . . . . .
C3 C 0.1350(3) 1.1434(2) 0.84168(15) 0.0487(5) Uani 1 1 d . . . . .
H3 H 0.150206 1.125952 0.779554 0.058 Uiso 1 1 calc R U . . .
C15 C 0.8231(3) 0.3001(2) 0.62425(17) 0.0517(6) Uani 1 1 d . . . . .
H15 H 0.841254 0.289760 0.686510 0.062 Uiso 1 1 calc R U . . .
C21 C 0.6808(3) 0.6156(3) 0.33773(15) 0.0526(6) Uani 1 1 d . . . . .
H21 H 0.650651 0.711218 0.303909 0.063 Uiso 1 1 calc R U . . .
C9 C 0.2826(4) 0.9652(3) 1.15445(16) 0.0554(6) Uani 1 1 d . . . . .
H9 H 0.346856 0.888357 1.197464 0.067 Uiso 1 1 calc R U . . .
C5 C -0.0091(3) 1.3137(2) 0.96080(18) 0.0536(6) Uani 1 1 d . . . . .
H5 H -0.090227 1.408960 0.979045 0.064 Uiso 1 1 calc R U . . .
C17 C 0.8086(3) 0.1850(2) 0.49160(19) 0.0590(7) Uani 1 1 d . . . . .
H17 H 0.816102 0.098654 0.464784 0.071 Uiso 1 1 calc R U . . .
C4 C 0.0149(3) 1.2868(3) 0.87052(18) 0.0549(6) Uani 1 1 d . . . . .
H4 H -0.048664 1.363772 0.827406 0.066 Uiso 1 1 calc R U . . .
C7 C 0.0689(4) 1.2220(3) 1.12162(17) 0.0569(6) Uani 1 1 d . . . . .
H7 H -0.009698 1.316477 1.142007 0.068 Uiso 1 1 calc R U . . .
C8 C 0.1642(4) 1.1081(3) 1.18341(17) 0.0617(7) Uani 1 1 d . . . . .
H8 H 0.150439 1.125512 1.245460 0.074 Uiso 1 1 calc R U . . .
C19 C 0.7368(3) 0.3473(3) 0.34357(18) 0.0601(7) Uani 1 1 d . . . . .
H19 H 0.745193 0.263106 0.314274 0.072 Uiso 1 1 calc R U . . .
C20 C 0.6936(4) 0.4876(3) 0.29527(17) 0.0622(7) Uani 1 1 d . . . . .
H20 H 0.672293 0.498685 0.233405 0.075 Uiso 1 1 calc R U . . .
C16 C 0.8357(4) 0.1720(3) 0.58216(19) 0.0619(7) Uani 1 1 d . . . . .
H16 H 0.863018 0.076938 0.616491 0.074 Uiso 1 1 calc R U . . .

loop_
_atom_site_aniso_label
_atom_site_aniso_U_11
_atom_site_aniso_U_22
_atom_site_aniso_U_33
_atom_site_aniso_U_23
_atom_site_aniso_U_13
_atom_site_aniso_U_12
O3 0.0687(11) 0.0522(9) 0.0417(9) -0.0086(7) -0.0142(8) -0.0088(8)
O2 0.0662(11) 0.0629(10) 0.0484(10) -0.0202(8) -0.0071(8) -0.0140(8)
O4 0.0741(11) 0.0361(8) 0.0593(10) 0.0051(7) -0.0076(8) -0.0122(8)
N3 0.0465(10) 0.0301(8) 0.0450(10) -0.0085(7) -0.0078(8) -0.0116(7)
N1 0.0471(11) 0.0324(9) 0.0561(11) -0.0054(8) -0.0069(9) -0.0120(8)
O1 0.0781(12) 0.0492(10) 0.0723(12) 0.0164(8) -0.0267(10) -0.0197(9)
N4 0.0703(13) 0.0343(9) 0.0586(12) -0.0159(8) -0.0097(10) -0.0148(9)
C12 0.0352(11) 0.0389(10) 0.0428(11) -0.0055(8) -0.0034(9) -0.0193(9)
C2 0.0391(11) 0.0378(10) 0.0417(11) -0.0037(9) -0.0059(9) -0.0178(9)
C24 0.0295(10) 0.0375(10) 0.0471(12) -0.0119(9) -0.0001(9) -0.0097(8)
N2 0.0695(14) 0.0361(10) 0.0811(15) -0.0140(10) -0.0059(11) -0.0086(9)
C14 0.0324(11) 0.0335(10) 0.0467(12) -0.0043(8) -0.0037(9) -0.0080(8)
C22 0.0338(11) 0.0429(11) 0.0410(11) -0.0067(9) -0.0020(9) -0.0110(9)
C1 0.0419(12) 0.0445(11) 0.0452(12) -0.0087(9) -0.0045(9) -0.0189(9)
C13 0.0370(11) 0.0368(11) 0.0437(12) -0.0067(9) -0.0057(9) -0.0078(9)
C23 0.0368(11) 0.0362(11) 0.0484(12) -0.0030(9) -0.0028(9) -0.0102(9)
C10 0.0426(12) 0.0467(11) 0.0421(11) 0.0004(9) -0.0063(9) -0.0244(10)
C11 0.0453(12) 0.0431(12) 0.0537(13) 0.0057(10) -0.0116(10) -0.0222(10)
C6 0.0411(12) 0.0450(12) 0.0541(13) -0.0125(10) -0.0004(10) -0.0216(10)
C18 0.0360(11) 0.0448(12) 0.0596(14) -0.0226(10) 0.0040(10) -0.0129(9)
C3 0.0535(14) 0.0494(12) 0.0467(12) 0.0000(10) -0.0121(10) -0.0210(11)
C15 0.0536(14) 0.0374(11) 0.0577(14) -0.0019(10) -0.0053(11) -0.0091(10)
C21 0.0457(13) 0.0615(14) 0.0457(13) -0.0043(11) -0.0034(10) -0.0131(11)
C9 0.0600(15) 0.0700(16) 0.0446(13) 0.0032(11) -0.0109(11) -0.0333(13)
C5 0.0468(13) 0.0370(11) 0.0775(17) -0.0103(11) -0.0086(12) -0.0125(10)
C17 0.0510(14) 0.0368(12) 0.0893(19) -0.0251(12) 0.0050(13) -0.0136(10)
C4 0.0535(14) 0.0425(12) 0.0679(16) 0.0051(11) -0.0200(12) -0.0132(10)
C7 0.0569(15) 0.0592(14) 0.0614(15) -0.0246(12) 0.0038(12) -0.0254(12)
C8 0.0669(17) 0.0852(19) 0.0462(14) -0.0227(13) 0.0019(12) -0.0395(15)
C19 0.0476(14) 0.0716(17) 0.0671(16) -0.0383(14) -0.0001(12) -0.0183(12)
C20 0.0563(15) 0.0862(19) 0.0450(13) -0.0257(13) -0.0056(11) -0.0175(13)
C16 0.0646(16) 0.0333(12) 0.0796(18) -0.0018(11) -0.0017(13) -0.0110(11)

loop_
_atom_type_symbol
_atom_type_description
_atom_type_scat_dispersion_real
_atom_type_scat_dispersion_imag
_atom_type_scat_source
C C 0.0033 0.0016 'International Tables Vol C Tables 4.2.6.8 and 6.1.1.4'
H H 0.0000 0.0000 'International Tables Vol C Tables 4.2.6.8 and 6.1.1.4'
N N 0.0061 0.0033 'International Tables Vol C Tables 4.2.6.8 and 6.1.1.4'
O O 0.0106 0.0060 'International Tables Vol C Tables 4.2.6.8 and 6.1.1.4'

loop_
_geom_angle_atom_site_label_1
_geom_angle_atom_site_label_2
_geom_angle_atom_site_label_3
_geom_angle
_geom_angle_site_symmetry_1
_geom_angle_site_symmetry_3
_geom_angle_publ_flag
C13 N3 C23 126.98(16) . . ?
C13 N3 N4 116.06(16) . . ?
C23 N3 N4 116.85(16) . . ?
C1 N1 C11 126.23(17) . . ?
C1 N1 N2 117.86(18) . . ?
C11 N1 N2 115.85(17) . . ?
N3 N4 H4A 110.6 . . ?
N3 N4 H4B 109.7 . . ?
H4A N4 H4B 108.5 . . ?
C2 C12 C10 120.76(19) . . ?
C2 C12 C6 119.44(18) . . ?
C10 C12 C6 119.79(19) . . ?
C3 C2 C12 120.35(19) . . ?
C3 C2 C1 119.85(19) . . ?
C12 C2 C1 119.80(18) . . ?
C22 C24 C14 120.82(18) . . ?
C22 C24 C18 119.78(19) . . ?
C14 C24 C18 119.37(19) . . ?
N1 N2 H2A 110.9 . . ?
N1 N2 H2B 109.3 . . ?
H2A N2 H2B 108.4 . . ?
C15 C14 C24 120.01(19) . . ?
C15 C14 C13 119.84(19) . . ?
C24 C14 C13 120.06(17) . . ?
C21 C22 C24 119.8(2) . . ?
C21 C22 C23 120.12(19) . . ?
C24 C22 C23 120.02(18) . . ?
O2 C1 N1 119.85(19) . . ?
O2 C1 C2 123.34(19) . . ?
N1 C1 C2 116.81(18) . . ?
O3 C13 N3 119.94(18) . . ?
O3 C13 C14 124.11(18) . . ?
N3 C13 C14 115.92(17) . . ?
O4 C23 N3 119.91(19) . . ?
O4 C23 C22 124.0(2) . . ?
N3 C23 C22 116.04(17) . . ?
C9 C10 C12 119.3(2) . . ?
C9 C10 C11 120.35(19) . . ?
C12 C10 C11 120.35(19) . . ?
O1 C11 N1 120.5(2) . . ?
O1 C11 C10 123.4(2) . . ?
N1 C11 C10 116.03(17) . . ?
C7 C6 C5 123.2(2) . . ?
C7 C6 C12 118.7(2) . . ?
C5 C6 C12 118.1(2) . . ?
C17 C18 C19 123.3(2) . . ?
C17 C18 C24 118.4(2) . . ?
C19 C18 C24 118.2(2) . . ?
C2 C3 C4 120.6(2) . . ?
C2 C3 H3 119.7 . . ?
C4 C3 H3 119.7 . . ?
C14 C15 C16 120.5(2) . . ?
C14 C15 H15 119.7 . . ?
C16 C15 H15 119.7 . . ?
C22 C21 C20 120.7(2) . . ?
C22 C21 H21 119.7 . . ?
C20 C21 H21 119.7 . . ?
C10 C9 C8 120.8(2) . . ?
C10 C9 H9 119.6 . . ?
C8 C9 H9 119.6 . . ?
C4 C5 C6 121.1(2) . . ?
C4 C5 H5 119.4 . . ?
C6 C5 H5 119.4 . . ?
C16 C17 C18 121.0(2) . . ?
C16 C17 H17 119.5 . . ?
C18 C17 H17 119.5 . . ?
C5 C4 C3 120.4(2) . . ?
C5 C4 H4 119.8 . . ?
C3 C4 H4 119.8 . . ?
C8 C7 C6 120.9(2) . . ?
C8 C7 H7 119.5 . . ?
C6 C7 H7 119.5 . . ?
C7 C8 C9 120.6(2) . . ?
C7 C8 H8 119.7 . . ?
C9 C8 H8 119.7 . . ?
C20 C19 C18 121.0(2) . . ?
C20 C19 H19 119.5 . . ?
C18 C19 H19 119.5 . . ?
C19 C20 C21 120.5(2) . . ?
C19 C20 H20 119.7 . . ?
C21 C20 H20 119.7 . . ?
C17 C16 C15 120.6(2) . . ?
C17 C16 H16 119.7 . . ?
C15 C16 H16 119.7 . . ?

loop_
_geom_bond_atom_site_label_1
_geom_bond_atom_site_label_2
_geom_bond_distance
_geom_bond_site_symmetry_2
_geom_bond_publ_flag
O3 C13 1.216(2) . ?
O2 C1 1.219(2) . ?
O4 C23 1.217(2) . ?
N3 C13 1.379(3) . ?
N3 C23 1.383(3) . ?
N3 N4 1.422(2) . ?
N1 C1 1.382(3) . ?
N1 C11 1.389(3) . ?
N1 N2 1.421(2) . ?
O1 C11 1.213(2) . ?
N4 H4A 0.8683 . ?
N4 H4B 0.8677 . ?
C12 C2 1.407(3) . ?
C12 C10 1.409(3) . ?
C12 C6 1.421(3) . ?
C2 C3 1.365(3) . ?
C2 C1 1.473(3) . ?
C24 C22 1.406(3) . ?
C24 C14 1.409(3) . ?
C24 C18 1.419(3) . ?
N2 H2A 0.8685 . ?
N2 H2B 0.8676 . ?
C14 C15 1.372(3) . ?
C14 C13 1.471(3) . ?
C22 C21 1.370(3) . ?
C22 C23 1.469(3) . ?
C10 C9 1.375(3) . ?
C10 C11 1.473(3) . ?
C6 C7 1.397(3) . ?
C6 C5 1.418(3) . ?
C18 C17 1.409(3) . ?
C18 C19 1.410(3) . ?
C3 C4 1.402(3) . ?
C3 H3 0.9300 . ?
C15 C16 1.394(3) . ?
C15 H15 0.9300 . ?
C21 C20 1.397(3) . ?
C21 H21 0.9300 . ?
C9 C8 1.397(3) . ?
C9 H9 0.9300 . ?
C5 C4 1.354(3) . ?
C5 H5 0.9300 . ?
C17 C16 1.356(4) . ?
C17 H17 0.9300 . ?
C4 H4 0.9300 . ?
C7 C8 1.360(4) . ?
C7 H7 0.9300 . ?
C8 H8 0.9300 . ?
C19 C20 1.357(4) . ?
C19 H19 0.9300 . ?
C20 H20 0.9300 . ?
C16 H16 0.9300 . ?

loop_
_geom_torsion_atom_site_label_1
_geom_torsion_atom_site_label_2
_geom_torsion_atom_site_label_3
_geom_torsion_atom_site_label_4
_geom_torsion
_geom_torsion_site_symmetry_1
_geom_torsion_site_symmetry_2
_geom_torsion_site_symmetry_3
_geom_torsion_site_symmetry_4
_geom_torsion_publ_flag
C10 C12 C2 C3 179.97(19) . . . . ?
C6 C12 C2 C3 -0.2(3) . . . . ?
C10 C12 C2 C1 0.3(3) . . . . ?
C6 C12 C2 C1 -179.92(17) . . . . ?
C22 C24 C14 C15 178.44(19) . . . . ?
C18 C24 C14 C15 0.5(3) . . . . ?
C22 C24 C14 C13 1.8(3) . . . . ?
C18 C24 C14 C13 -176.14(18) . . . . ?
C14 C24 C22 C21 -178.04(18) . . . . ?
C18 C24 C22 C21 -0.1(3) . . . . ?
C14 C24 C22 C23 -0.7(3) . . . . ?
C18 C24 C22 C23 177.27(18) . . . . ?
C11 N1 C1 O2 178.70(19) . . . . ?
N2 N1 C1 O2 1.7(3) . . . . ?
C11 N1 C1 C2 -0.9(3) . . . . ?
N2 N1 C1 C2 -177.89(18) . . . . ?
C3 C2 C1 O2 1.6(3) . . . . ?
C12 C2 C1 O2 -178.71(19) . . . . ?
C3 C2 C1 N1 -178.84(19) . . . . ?
C12 C2 C1 N1 0.8(3) . . . . ?
C23 N3 C13 O3 177.69(19) . . . . ?
N4 N3 C13 O3 1.5(3) . . . . ?
C23 N3 C13 C14 -3.9(3) . . . . ?
N4 N3 C13 C14 179.96(17) . . . . ?
C15 C14 C13 O3 2.0(3) . . . . ?
C24 C14 C13 O3 178.6(2) . . . . ?
C15 C14 C13 N3 -176.38(19) . . . . ?
C24 C14 C13 N3 0.2(3) . . . . ?
C13 N3 C23 O4 -176.33(19) . . . . ?
N4 N3 C23 O4 -0.2(3) . . . . ?
C13 N3 C23 C22 4.9(3) . . . . ?
N4 N3 C23 C22 -178.90(17) . . . . ?
C21 C22 C23 O4 -3.8(3) . . . . ?
C24 C22 C23 O4 178.9(2) . . . . ?
C21 C22 C23 N3 174.90(18) . . . . ?
C24 C22 C23 N3 -2.4(3) . . . . ?
C2 C12 C10 C9 179.38(18) . . . . ?
C6 C12 C10 C9 -0.4(3) . . . . ?
C2 C12 C10 C11 -1.4(3) . . . . ?
C6 C12 C10 C11 178.77(17) . . . . ?
C1 N1 C11 O1 179.1(2) . . . . ?
N2 N1 C11 O1 -3.9(3) . . . . ?
C1 N1 C11 C10 -0.2(3) . . . . ?
N2 N1 C11 C10 176.84(18) . . . . ?
C9 C10 C11 O1 1.3(3) . . . . ?
C12 C10 C11 O1 -177.9(2) . . . . ?
C9 C10 C11 N1 -179.41(19) . . . . ?
C12 C10 C11 N1 1.4(3) . . . . ?
C2 C12 C6 C7 -179.53(19) . . . . ?
C10 C12 C6 C7 0.3(3) . . . . ?
C2 C12 C6 C5 0.7(3) . . . . ?
C10 C12 C6 C5 -179.51(19) . . . . ?
C22 C24 C18 C17 -178.14(19) . . . . ?
C14 C24 C18 C17 -0.2(3) . . . . ?
C22 C24 C18 C19 0.5(3) . . . . ?
C14 C24 C18 C19 178.46(19) . . . . ?
C12 C2 C3 C4 0.0(3) . . . . ?
C1 C2 C3 C4 179.64(19) . . . . ?
C24 C14 C15 C16 -0.2(3) . . . . ?
C13 C14 C15 C16 176.4(2) . . . . ?
C24 C22 C21 C20 -0.3(3) . . . . ?
C23 C22 C21 C20 -177.6(2) . . . . ?
C12 C10 C9 C8 0.3(3) . . . . ?
C11 C10 C9 C8 -178.9(2) . . . . ?
C7 C6 C5 C4 179.3(2) . . . . ?
C12 C6 C5 C4 -0.9(3) . . . . ?
C19 C18 C17 C16 -179.0(2) . . . . ?
C24 C18 C17 C16 -0.4(3) . . . . ?
C6 C5 C4 C3 0.7(4) . . . . ?
C2 C3 C4 C5 -0.2(3) . . . . ?
C5 C6 C7 C8 179.8(2) . . . . ?
C12 C6 C7 C8 0.0(3) . . . . ?
C6 C7 C8 C9 -0.2(4) . . . . ?
C10 C9 C8 C7 0.0(4) . . . . ?
C17 C18 C19 C20 178.0(2) . . . . ?
C24 C18 C19 C20 -0.5(3) . . . . ?
C18 C19 C20 C21 0.2(4) . . . . ?
C22 C21 C20 C19 0.2(4) . . . . ?
C18 C17 C16 C15 0.7(4) . . . . ?
C14 C15 C16 C17 -0.4(4) . . . . ?
